data_4062990
_journal_name_full Organometallics
_journal_paper_doi 10.1021/om049813c
_journal_year 2004
_chemical_formula_sum 'C36 H84 F2 P4 Rh2'
_chemical_formula_weight 884.73
_space_group_IT_number 14
_symmetry_cell_setting monoclinic
_symmetry_space_group_name_Hall '-P 2yn'
_symmetry_space_group_name_H-M 'P 1 21/n 1'
_cell_angle_alpha 90.00
_cell_angle_beta 104.708(9)
_cell_angle_gamma 90.00
_cell_formula_units_Z 4
_cell_length_a 13.269(7)
_cell_length_b 16.220(8)
_cell_length_c 21.577(11)
_cell_measurement_temperature 173(2)
_cell_volume 4492(4)
_diffrn_ambient_temperature 173(2)
_exptl_crystal_density_diffrn 1.308
_cod_depositor_comments
;
The following automatic conversions were performed:
'_symmetry_cell_setting' value 'Monoclinic' changed to 'monoclinic'
according to '/home/saulius/struct/CIF-dictionaries/cif_core.dic'
dictionary named 'cif_core.dic' version 2.4.1 from 2010-06-29.

Automatic conversion script
Id: cif_fix_enum 1527 2010-12-29 10:47:43Z saulius 
;
_cod_original_sg_symbol_H-M 'P 21'
_cod_database_code 4062990

loop_
_symmetry_equiv_pos_as_xyz
'x, y, z'
'-x+1/2, y+1/2, -z+1/2'
'-x, -y, -z'
'x-1/2, -y-1/2, z-1/2'

loop_
_atom_site_label
_atom_site_type_symbol
_atom_site_fract_x
_atom_site_fract_y
_atom_site_fract_z
_atom_site_U_iso_or_equiv
_atom_site_adp_type
_atom_site_occupancy
_atom_site_symmetry_multiplicity
_atom_site_calc_flag
_atom_site_refinement_flags
_atom_site_disorder_assembly
_atom_site_disorder_group
Rh1 Rh 0.88066(2) 0.81590(2) 0.207422(15) 0.01547(9) Uani 1 1 d . . .
P1 P 1.13740(9) 0.67064(7) 0.11021(5) 0.0166(2) Uani 1 1 d . . .
F1 F 0.9584(2) 0.76743(18) 0.14070(12) 0.0236(5) Uani 1 1 d . . .
C1 C 1.2658(4) 0.6258(3) 0.1078(2) 0.0238(9) Uani 1 1 d . . .
H1A H 1.2812 0.5823 0.1417 0.029 Uiso 1 1 calc R . .
Rh2 Rh 1.09390(2) 0.71101(2) 0.197791(15) 0.01528(9) Uani 1 1 d . . .
P2 P 1.21373(8) 0.65723(7) 0.27850(5) 0.0165(2) Uani 1 1 d . . .
F2 F 1.0197(2) 0.76378(18) 0.26534(12) 0.0230(5) Uani 1 1 d . . .
C2 C 1.3542(4) 0.6900(3) 0.1277(3) 0.0326(11) Uani 1 1 d . . .
H2A H 1.4217 0.6620 0.1362 0.049 Uiso 1 1 calc R . .
H2B H 1.3478 0.7186 0.1665 0.049 Uiso 1 1 calc R . .
H2C H 1.3490 0.7301 0.0930 0.049 Uiso 1 1 calc R . .
P3 P 0.75061(8) 0.85336(7) 0.12558(5) 0.0162(2) Uani 1 1 d . . .
C3 C 1.2744(4) 0.5828(4) 0.0450(3) 0.0360(12) Uani 1 1 d . . .
H3A H 1.3463 0.5643 0.0496 0.054 Uiso 1 1 calc R . .
H3B H 1.2548 0.6217 0.0092 0.054 Uiso 1 1 calc R . .
H3C H 1.2275 0.5351 0.0365 0.054 Uiso 1 1 calc R . .
P4 P 0.83481(8) 0.85706(7) 0.29435(5) 0.0159(2) Uani 1 1 d . . .
C4 C 1.1094(4) 0.7612(3) 0.0548(2) 0.0270(10) Uani 1 1 d . . .
H4A H 1.0343 0.7742 0.0506 0.032 Uiso 1 1 calc R . .
C5 C 1.1179(5) 0.7491(4) -0.0150(3) 0.0465(15) Uani 1 1 d . . .
H5A H 1.0922 0.7985 -0.0401 0.070 Uiso 1 1 calc R . .
H5B H 1.0760 0.7014 -0.0340 0.070 Uiso 1 1 calc R . .
H5C H 1.1909 0.7397 -0.0149 0.070 Uiso 1 1 calc R . .
C6 C 1.1682(5) 0.8389(3) 0.0836(3) 0.0395(13) Uani 1 1 d . . .
H6A H 1.1370 0.8871 0.0586 0.059 Uiso 1 1 calc R . .
H6B H 1.2415 0.8342 0.0826 0.059 Uiso 1 1 calc R . .
H6C H 1.1639 0.8453 0.1280 0.059 Uiso 1 1 calc R . .
C7 C 1.0462(3) 0.5911(3) 0.0640(2) 0.0233(9) Uani 1 1 d . . .
H7A H 1.0653 0.5816 0.0227 0.028 Uiso 1 1 calc R . .
C8 C 0.9332(4) 0.6184(4) 0.0483(3) 0.0342(12) Uani 1 1 d . . .
H8A H 0.8883 0.5726 0.0284 0.051 Uiso 1 1 calc R . .
H8B H 0.9233 0.6651 0.0185 0.051 Uiso 1 1 calc R . .
H8C H 0.9150 0.6351 0.0877 0.051 Uiso 1 1 calc R . .
C9 C 1.0611(4) 0.5094(3) 0.1012(2) 0.0302(11) Uani 1 1 d . . .
H9A H 1.0171 0.4668 0.0755 0.045 Uiso 1 1 calc R . .
H9B H 1.0415 0.5167 0.1416 0.045 Uiso 1 1 calc R . .
H9C H 1.1344 0.4926 0.1101 0.045 Uiso 1 1 calc R . .
C10 C 1.2956(4) 0.7362(3) 0.3315(2) 0.0257(10) Uani 1 1 d . . .
H10A H 1.3409 0.7070 0.3692 0.031 Uiso 1 1 calc R . .
C11 C 1.2323(4) 0.8009(3) 0.3566(3) 0.0331(12) Uani 1 1 d . . .
H11A H 1.2797 0.8396 0.3845 0.050 Uiso 1 1 calc R . .
H11B H 1.1887 0.7736 0.3809 0.050 Uiso 1 1 calc R . .
H11C H 1.1879 0.8309 0.3204 0.050 Uiso 1 1 calc R . .
C12 C 1.3670(4) 0.7798(4) 0.2954(3) 0.0345(12) Uani 1 1 d . . .
H12A H 1.4045 0.8248 0.3218 0.052 Uiso 1 1 calc R . .
H12B H 1.3248 0.8022 0.2549 0.052 Uiso 1 1 calc R . .
H12C H 1.4173 0.7401 0.2865 0.052 Uiso 1 1 calc R . .
C13 C 1.3146(3) 0.5786(3) 0.2734(2) 0.0245(9) Uani 1 1 d . . .
H13A H 1.3435 0.5963 0.2370 0.029 Uiso 1 1 calc R . .
C14 C 1.2661(4) 0.4938(3) 0.2549(2) 0.0295(11) Uani 1 1 d . . .
H14A H 1.3166 0.4581 0.2418 0.044 Uiso 1 1 calc R . .
H14B H 1.2038 0.4996 0.2193 0.044 Uiso 1 1 calc R . .
H14C H 1.2467 0.4692 0.2918 0.044 Uiso 1 1 calc R . .
C15 C 1.4097(4) 0.5688(4) 0.3316(3) 0.0370(13) Uani 1 1 d . . .
H15A H 1.4589 0.5295 0.3211 0.055 Uiso 1 1 calc R . .
H15B H 1.3864 0.5483 0.3684 0.055 Uiso 1 1 calc R . .
H15C H 1.4439 0.6223 0.3423 0.055 Uiso 1 1 calc R . .
C16 C 1.1362(4) 0.6125(3) 0.3312(2) 0.0221(9) Uani 1 1 d . . .
H16A H 1.1001 0.6610 0.3445 0.027 Uiso 1 1 calc R . .
C17 C 1.1951(4) 0.5733(3) 0.3942(2) 0.0325(11) Uani 1 1 d . . .
H17A H 1.1459 0.5591 0.4196 0.049 Uiso 1 1 calc R . .
H17B H 1.2468 0.6124 0.4182 0.049 Uiso 1 1 calc R . .
H17C H 1.2304 0.5233 0.3854 0.049 Uiso 1 1 calc R . .
C18 C 1.0466(4) 0.5564(3) 0.2948(2) 0.0256(9) Uani 1 1 d . . .
H18A H 1.0018 0.5421 0.3230 0.038 Uiso 1 1 calc R . .
H18B H 1.0757 0.5059 0.2813 0.038 Uiso 1 1 calc R . .
H18C H 1.0056 0.5855 0.2570 0.038 Uiso 1 1 calc R . .
C19 C 0.7228(4) 0.7596(3) 0.0730(2) 0.0218(9) Uani 1 1 d . . .
H19A H 0.7879 0.7499 0.0588 0.026 Uiso 1 1 calc R . .
C20 C 0.7087(4) 0.6815(3) 0.1099(3) 0.0299(11) Uani 1 1 d . . .
H20A H 0.7151 0.6328 0.0843 0.045 Uiso 1 1 calc R . .
H20B H 0.6396 0.6820 0.1185 0.045 Uiso 1 1 calc R . .
H20C H 0.7623 0.6796 0.1506 0.045 Uiso 1 1 calc R . .
C21 C 0.6353(4) 0.7639(3) 0.0109(2) 0.0301(11) Uani 1 1 d . . .
H21A H 0.6398 0.7160 -0.0159 0.045 Uiso 1 1 calc R . .
H21B H 0.6427 0.8146 -0.0123 0.045 Uiso 1 1 calc R . .
H21C H 0.5676 0.7640 0.0214 0.045 Uiso 1 1 calc R . .
C22 C 0.7893(3) 0.9311(3) 0.0713(2) 0.0216(9) Uani 1 1 d . . .
H22A H 0.7308 0.9359 0.0318 0.026 Uiso 1 1 calc R . .
C23 C 0.8053(4) 1.0158(3) 0.1040(3) 0.0303(11) Uani 1 1 d . . .
H23A H 0.8200 1.0568 0.0741 0.045 Uiso 1 1 calc R . .
H23B H 0.8640 1.0131 0.1421 0.045 Uiso 1 1 calc R . .
H23C H 0.7420 1.0316 0.1166 0.045 Uiso 1 1 calc R . .
C24 C 0.8876(4) 0.9081(3) 0.0510(2) 0.0291(10) Uani 1 1 d . . .
H24A H 0.9024 0.9506 0.0223 0.044 Uiso 1 1 calc R . .
H24B H 0.8773 0.8549 0.0287 0.044 Uiso 1 1 calc R . .
H24C H 0.9464 0.9040 0.0890 0.044 Uiso 1 1 calc R . .
C25 C 0.6217(3) 0.8969(3) 0.1297(2) 0.0212(9) Uani 1 1 d . . .
H25A H 0.6378 0.9411 0.1631 0.025 Uiso 1 1 calc R . .
C26 C 0.5532(4) 0.9382(3) 0.0688(3) 0.0333(12) Uani 1 1 d . . .
H26A H 0.4889 0.9589 0.0777 0.050 Uiso 1 1 calc R . .
H26B H 0.5359 0.8978 0.0340 0.050 Uiso 1 1 calc R . .
H26C H 0.5915 0.9842 0.0561 0.050 Uiso 1 1 calc R . .
C27 C 0.5567(4) 0.8324(3) 0.1545(3) 0.0322(11) Uani 1 1 d . . .
H27A H 0.5039 0.8604 0.1715 0.048 Uiso 1 1 calc R . .
H27B H 0.6024 0.7999 0.1886 0.048 Uiso 1 1 calc R . .
H27C H 0.5223 0.7959 0.1193 0.048 Uiso 1 1 calc R . .
C28 C 0.7297(3) 0.9332(3) 0.2939(2) 0.0220(9) Uani 1 1 d . . .
H28A H 0.6681 0.9137 0.2600 0.026 Uiso 1 1 calc R . .
C29 C 0.7565(4) 1.0177(3) 0.2714(3) 0.0294(11) Uani 1 1 d . . .
H29A H 0.6931 1.0512 0.2588 0.044 Uiso 1 1 calc R . .
H29B H 0.7864 1.0111 0.2346 0.044 Uiso 1 1 calc R . .
H29C H 0.8071 1.0452 0.3063 0.044 Uiso 1 1 calc R . .
C30 C 0.6907(4) 0.9428(4) 0.3548(3) 0.0364(12) Uani 1 1 d . . .
H30A H 0.6292 0.9786 0.3457 0.055 Uiso 1 1 calc R . .
H30B H 0.7458 0.9674 0.3888 0.055 Uiso 1 1 calc R . .
H30C H 0.6723 0.8885 0.3686 0.055 Uiso 1 1 calc R . .
C31 C 0.8006(4) 0.7716(3) 0.3435(2) 0.0228(9) Uani 1 1 d . . .
H31A H 0.7919 0.7958 0.3844 0.027 Uiso 1 1 calc R . .
C32 C 0.6967(4) 0.7304(3) 0.3090(3) 0.0354(12) Uani 1 1 d . . .
H32A H 0.6866 0.6804 0.3321 0.053 Uiso 1 1 calc R . .
H32B H 0.6984 0.7159 0.2651 0.053 Uiso 1 1 calc R . .
H32C H 0.6391 0.7688 0.3077 0.053 Uiso 1 1 calc R . .
C33 C 0.8868(4) 0.7065(3) 0.3604(3) 0.0326(12) Uani 1 1 d . . .
H33A H 0.8632 0.6601 0.3822 0.049 Uiso 1 1 calc R . .
H33B H 0.9493 0.7308 0.3887 0.049 Uiso 1 1 calc R . .
H33C H 0.9030 0.6868 0.3210 0.049 Uiso 1 1 calc R . .
C34 C 0.9574(4) 0.8970(3) 0.3507(2) 0.0224(9) Uani 1 1 d . . .
H34A H 1.0065 0.8491 0.3577 0.027 Uiso 1 1 calc R . .
C35 C 1.0107(4) 0.9630(3) 0.3186(3) 0.0360(12) Uani 1 1 d . . .
H35A H 1.0841 0.9678 0.3420 0.054 Uiso 1 1 calc R . .
H35B H 0.9759 1.0161 0.3193 0.054 Uiso 1 1 calc R . .
H35C H 1.0059 0.9470 0.2742 0.054 Uiso 1 1 calc R . .
C36 C 0.9533(5) 0.9231(4) 0.4177(2) 0.0356(12) Uani 1 1 d . . .
H36A H 1.0243 0.9283 0.4450 0.053 Uiso 1 1 calc R . .
H36B H 0.9153 0.8816 0.4358 0.053 Uiso 1 1 calc R . .
H36C H 0.9175 0.9763 0.4155 0.053 Uiso 1 1 calc R . .

loop_
_atom_site_aniso_label
_atom_site_aniso_U_11
_atom_site_aniso_U_22
_atom_site_aniso_U_33
_atom_site_aniso_U_23
_atom_site_aniso_U_13
_atom_site_aniso_U_12
Rh1 0.01750(15) 0.01678(17) 0.01137(15) 0.00027(11) 0.00226(13) 0.00428(13)
P1 0.0192(5) 0.0181(5) 0.0132(5) -0.0025(4) 0.0057(4) -0.0004(4)
F1 0.0239(12) 0.0320(14) 0.0149(12) 0.0012(11) 0.0052(11) 0.0131(11)
C1 0.026(2) 0.026(2) 0.022(2) -0.0020(18) 0.0112(18) -0.0010(19)
Rh2 0.01691(15) 0.01685(16) 0.01122(15) -0.00089(11) 0.00199(13) 0.00313(12)
P2 0.0159(5) 0.0172(5) 0.0140(5) -0.0003(4) -0.0008(4) 0.0021(4)
F2 0.0231(12) 0.0310(14) 0.0142(12) -0.0043(11) 0.0034(10) 0.0122(11)
C2 0.024(2) 0.035(3) 0.042(3) -0.006(2) 0.013(2) -0.005(2)
P3 0.0168(5) 0.0159(5) 0.0140(5) 0.0009(4) 0.0001(4) 0.0024(4)
C3 0.037(3) 0.041(3) 0.036(3) -0.010(2) 0.020(2) 0.005(2)
P4 0.0181(5) 0.0163(5) 0.0140(5) -0.0010(4) 0.0056(4) 0.0010(4)
C4 0.041(3) 0.022(2) 0.019(2) 0.0037(17) 0.009(2) 0.004(2)
C5 0.071(4) 0.047(4) 0.026(3) 0.014(3) 0.020(3) 0.013(3)
C6 0.057(4) 0.020(3) 0.043(3) 0.004(2) 0.018(3) 0.004(3)
C7 0.022(2) 0.028(2) 0.019(2) -0.0057(18) 0.0047(18) -0.0036(18)
C8 0.024(2) 0.040(3) 0.035(3) -0.014(2) 0.001(2) 0.001(2)
C9 0.037(3) 0.026(2) 0.026(2) -0.0087(19) 0.006(2) -0.010(2)
C10 0.025(2) 0.027(2) 0.022(2) 0.0004(19) -0.0009(18) -0.001(2)
C11 0.044(3) 0.020(2) 0.034(3) -0.008(2) 0.008(2) -0.007(2)
C12 0.023(2) 0.040(3) 0.038(3) -0.008(2) 0.003(2) -0.014(2)
C13 0.018(2) 0.031(2) 0.023(2) -0.0008(18) 0.0015(18) 0.0106(19)
C14 0.038(3) 0.023(2) 0.026(2) -0.0021(19) 0.006(2) 0.007(2)
C15 0.035(3) 0.042(3) 0.030(3) -0.002(2) 0.000(2) 0.012(2)
C16 0.025(2) 0.022(2) 0.018(2) 0.0006(16) 0.0027(18) 0.0029(18)
C17 0.039(3) 0.034(3) 0.022(2) 0.005(2) 0.002(2) 0.000(2)
C18 0.029(2) 0.026(2) 0.021(2) -0.0005(19) 0.005(2) -0.0018(19)
C19 0.023(2) 0.020(2) 0.022(2) -0.0062(17) 0.0041(17) -0.0028(18)
C20 0.039(3) 0.019(2) 0.031(3) 0.002(2) 0.008(2) -0.002(2)
C21 0.036(3) 0.032(3) 0.020(2) -0.005(2) 0.003(2) -0.003(2)
C22 0.023(2) 0.018(2) 0.022(2) 0.0031(17) 0.0011(17) -0.0028(17)
C23 0.040(3) 0.018(2) 0.031(3) 0.0032(19) 0.007(2) -0.008(2)
C24 0.032(2) 0.031(3) 0.024(2) 0.009(2) 0.006(2) 0.002(2)
C25 0.0177(19) 0.023(2) 0.023(2) -0.0019(17) 0.0040(17) -0.0009(17)
C26 0.032(3) 0.031(3) 0.033(3) -0.001(2) 0.002(2) 0.011(2)
C27 0.016(2) 0.035(3) 0.044(3) -0.006(2) 0.005(2) -0.004(2)
C28 0.023(2) 0.025(2) 0.020(2) -0.0011(17) 0.0069(18) 0.0043(17)
C29 0.039(3) 0.017(2) 0.030(3) -0.0023(19) 0.007(2) 0.006(2)
C30 0.038(3) 0.042(3) 0.034(3) -0.003(2) 0.019(2) 0.014(2)
C31 0.028(2) 0.024(2) 0.017(2) 0.0031(17) 0.0046(18) -0.0021(19)
C32 0.030(2) 0.033(3) 0.046(3) 0.011(2) 0.013(2) -0.005(2)
C33 0.030(2) 0.025(3) 0.042(3) 0.012(2) 0.007(2) 0.002(2)
C34 0.027(2) 0.028(2) 0.0122(19) -0.0033(16) 0.0052(17) 0.0020(18)
C35 0.027(2) 0.039(3) 0.043(3) -0.008(2) 0.009(2) -0.012(2)
C36 0.039(3) 0.044(3) 0.023(2) -0.011(2) 0.007(2) 0.001(2)

loop_
_geom_bond_atom_site_label_1
_geom_bond_atom_site_label_2
_geom_bond_distance
_geom_bond_site_symmetry_2
_geom_bond_publ_flag
Rh1 F1 2.123(3) . ?
Rh1 F2 2.123(3) . ?
Rh1 P4 2.2167(14) . ?
Rh1 P3 2.2177(13) . ?
P1 C1 1.865(5) . ?
P1 C4 1.870(5) . ?
P1 C7 1.873(5) . ?
P1 Rh2 2.2108(14) . ?
F1 Rh2 2.113(3) . ?
C1 C2 1.544(7) . ?
C1 C3 1.554(7) . ?
Rh2 F2 2.134(3) . ?
Rh2 P2 2.2172(13) . ?
P2 C16 1.864(5) . ?
P2 C10 1.870(5) . ?
P2 C13 1.872(4) . ?
P3 C25 1.874(4) . ?
P3 C19 1.877(4) . ?
P3 C22 1.878(5) . ?
P4 C28 1.861(4) . ?
P4 C31 1.870(5) . ?
P4 C34 1.882(5) . ?
C4 C6 1.530(7) . ?
C4 C5 1.550(7) . ?
C7 C8 1.517(7) . ?
C7 C9 1.535(7) . ?
C10 C11 1.526(7) . ?
C10 C12 1.543(7) . ?
C13 C14 1.529(7) . ?
C13 C15 1.546(6) . ?
C16 C17 1.524(6) . ?
C16 C18 1.544(6) . ?
C19 C20 1.532(7) . ?
C19 C21 1.535(7) . ?
C22 C24 1.524(7) . ?
C22 C23 1.535(6) . ?
C25 C27 1.535(7) . ?
C25 C26 1.547(7) . ?
C28 C29 1.526(7) . ?
C28 C30 1.537(7) . ?
C31 C33 1.531(6) . ?
C31 C32 1.543(7) . ?
C34 C36 1.521(6) . ?
C34 C35 1.540(7) . ?
